data_4321510
loop_
_publ_author_name
'Morsy A. M. Abu-Youssef'
'Marc Drillon'
'Albert Escuer'
'Mohamed A. S. Goher'
'Franz A. Mautner'
'Ramon Vicente'

_publ_section_title
;
 Topological Ferrimagnetic Behavior of Two New [Mn(L)2(N3)2]n Chains with
 the New AF/AF/F Alternating Sequence (L = 3-Methylpyridine or
 3,4-Dimethylpyridine)
;
_journal_name_full 'Inorganic Chemistry'
_journal_page_first 5022
_journal_page_last 5027
_journal_paper_doi 10.1021/ic000516j
_journal_volume 39
_journal_year 2000
_chemical_formula_sum 'C14 H18 Mn N8'
_chemical_formula_weight 353.30
_chemical_name_common '[Mn(3,4-dimethylpyridine)2(N3)2]'
_chemical_name_systematic
; 
 ? 
;
_space_group_IT_number 2
_symmetry_cell_setting triclinic
_symmetry_space_group_name_Hall '-P 1'
_symmetry_space_group_name_H-M 'P -1'
_atom_sites_solution_hydrogens geom
_atom_sites_solution_primary direct
_atom_sites_solution_secondary difmap
_audit_creation_method SHELXL
_cell_angle_alpha 84.17(3)
_cell_angle_beta 84.87(3)
_cell_angle_gamma 71.33(3)
_cell_formula_units_Z 6
_cell_length_a 11.502(4)
_cell_length_b 14.246(5)
_cell_length_c 16.200(8)
_cell_measurement_reflns_used 32
_cell_measurement_temperature 298(2)
_cell_measurement_theta_max 14.83
_cell_measurement_theta_min 11.06
_cell_volume 2497.2(18)
_computing_molecular_graphics 'SHELXTL/PC v.5.03 (Siemens Ind. Aut.)'
_computing_publication_material 'SHELXTL/PC v.5.03 (Siemens Ind. Aut.)'
_computing_structure_refinement 'SHELXL-93 (Sheldrick, 1993)'
_computing_structure_solution 'SHELXS-86 (Sheldrick, 1990)'
_diffrn_ambient_temperature 298(2)
_diffrn_measurement_device 'modified STOE 4-circle diffractometer'
_diffrn_measurement_method 'Omega-scan, delta Omega: 1.30 deg.'
_diffrn_radiation_monochromator graphite
_diffrn_radiation_source 'fine-focus sealed tube'
_diffrn_radiation_type MoK\a
_diffrn_radiation_wavelength 0.71069
_diffrn_reflns_av_R_equivalents 0.0296
_diffrn_reflns_av_sigmaI/netI 0.0643
_diffrn_reflns_limit_h_max 14
_diffrn_reflns_limit_h_min -14
_diffrn_reflns_limit_k_max 17
_diffrn_reflns_limit_k_min -17
_diffrn_reflns_limit_l_max 19
_diffrn_reflns_limit_l_min -4
_diffrn_reflns_number 9786
_diffrn_reflns_theta_max 25.00
_diffrn_reflns_theta_min 2.75
_diffrn_standards_decay_% 23
_diffrn_standards_interval_count 100
_diffrn_standards_interval_time '1 h'
_diffrn_standards_number '2  (3 3 1, 2 4 1)'
_exptl_absorpt_coefficient_mu 0.805
_exptl_absorpt_correction_T_max 1.000
_exptl_absorpt_correction_T_min 0.477
_exptl_absorpt_correction_type DIFABS
_exptl_crystal_colour 'transparent yellow'
_exptl_crystal_density_diffrn 1.410
_exptl_crystal_density_meas 1.40(2)
_exptl_crystal_density_method 'suspension method'
_exptl_crystal_description 'irregular shaped'
_exptl_crystal_F_000 1098
_exptl_crystal_size_max 0.50
_exptl_crystal_size_mid 0.24
_exptl_crystal_size_min 0.15
_refine_diff_density_max 0.292
_refine_diff_density_min -0.435
_refine_diff_density_rms 0.060
_refine_ls_extinction_method none
_refine_ls_goodness_of_fit_all 1.090
_refine_ls_goodness_of_fit_obs 1.101
_refine_ls_hydrogen_treatment noref
_refine_ls_matrix_type full
_refine_ls_number_parameters 634
_refine_ls_number_reflns 8590
_refine_ls_number_restraints 0
_refine_ls_restrained_S_all 1.166
_refine_ls_restrained_S_obs 1.101
_refine_ls_R_factor_all 0.1020
_refine_ls_R_factor_obs 0.0574
_refine_ls_shift/esd_max -0.070
_refine_ls_shift/esd_mean 0.001
_refine_ls_structure_factor_coef Fsqd
_refine_ls_weighting_details 'w=1/[\s^2^(Fo^2^)+(0.0322P)^2^+2.3666P] where P=(Fo^2^+2Fc^2^)/3'
_refine_ls_weighting_scheme calc
_refine_ls_wR_factor_all 0.1402
_refine_ls_wR_factor_obs 0.1077
_reflns_number_observed 5985
_reflns_number_total 8780
_reflns_observed_criterion >2sigma(I)
_cod_data_source_file ic000516j_2.cif
_cod_data_source_block mam25a
_cod_depositor_comments
;
The following automatic conversions were performed:

'_refine_ls_weighting_scheme' value 'calc
w=1/[\s^2^(Fo^2^)+(0.0322P)^2^+2.3666P] where P=(Fo^2^+2Fc^2^)/3' was
changed to 'calc'. New tag '_refine_ls_weighting_details' was
created. The value of the new tag was set to
'w=1/[\s^2^(Fo^2^)+(0.0322P)^2^+2.3666P] where P=(Fo^2^+2Fc^2^)/3'.

Automatic conversion script
Id: cif_fix_values 3143 2015-03-26 13:38:13Z robertas 
;
_cod_original_cell_volume 2497.2(17)
_cod_database_code 4321510

loop_
_symmetry_equiv_pos_as_xyz
'x, y, z'
'-x, -y, -z'

loop_
_atom_site_aniso_label
_atom_site_aniso_U_11
_atom_site_aniso_U_22
_atom_site_aniso_U_33
_atom_site_aniso_U_23
_atom_site_aniso_U_13
_atom_site_aniso_U_12
Mn1 0.0481(4) 0.0364(4) 0.0415(4) -0.0022(3) -0.0070(3) -0.0132(3)
Mn2 0.0436(4) 0.0386(4) 0.0388(4) -0.0052(3) -0.0006(3) -0.0145(3)
Mn3 0.0491(5) 0.0401(4) 0.0449(4) -0.0031(3) -0.0018(3) -0.0167(3)
N11 0.042(2) 0.037(2) 0.043(2) -0.003(2) 0.001(2) -0.011(2)
N12 0.051(3) 0.058(3) 0.051(3) -0.005(2) -0.008(2) -0.013(2)
N13 0.046(3) 0.123(5) 0.108(5) -0.018(4) 0.001(3) -0.005(3)
N21 0.044(2) 0.037(2) 0.048(2) -0.004(2) -0.012(2) -0.013(2)
N22 0.049(3) 0.050(2) 0.044(2) -0.004(2) -0.001(2) -0.018(2)
N23 0.053(3) 0.102(4) 0.062(3) 0.009(3) -0.024(3) -0.012(3)
N31 0.052(3) 0.043(2) 0.059(3) -0.002(2) 0.000(2) -0.021(2)
N32 0.040(2) 0.050(3) 0.045(2) -0.011(2) 0.005(2) -0.016(2)
N33 0.061(3) 0.041(2) 0.067(3) -0.010(2) 0.008(2) -0.012(2)
N41 0.046(3) 0.036(2) 0.078(3) -0.008(2) 0.002(2) -0.010(2)
N42 0.037(2) 0.049(3) 0.044(2) -0.008(2) 0.003(2) -0.015(2)
N43 0.061(3) 0.043(2) 0.080(3) -0.002(2) -0.006(2) -0.023(2)
N51 0.056(3) 0.050(3) 0.079(3) -0.010(2) -0.004(2) -0.026(2)
N52 0.041(2) 0.050(3) 0.040(2) -0.006(2) -0.003(2) -0.010(2)
N53 0.062(3) 0.037(2) 0.070(3) -0.004(2) -0.014(2) -0.010(2)
N61 0.053(3) 0.038(2) 0.069(3) -0.007(2) 0.004(2) -0.013(2)
N62 0.041(2) 0.047(3) 0.045(2) -0.008(2) -0.003(2) -0.011(2)
N63 0.058(3) 0.044(2) 0.070(3) -0.001(2) -0.011(2) -0.023(2)
N1 0.042(2) 0.049(2) 0.041(2) 0.003(2) -0.007(2) -0.012(2)
C1 0.041(3) 0.049(3) 0.046(3) 0.004(2) -0.002(2) -0.014(2)
C2 0.053(3) 0.041(3) 0.045(3) 0.001(2) -0.010(2) -0.008(2)
C3 0.061(3) 0.050(3) 0.041(3) -0.005(2) -0.001(3) -0.014(3)
C4 0.055(3) 0.070(4) 0.052(3) -0.002(3) 0.007(3) -0.022(3)
C5 0.046(3) 0.061(3) 0.059(3) -0.001(3) -0.004(3) -0.016(3)
C6 0.059(4) 0.089(4) 0.069(4) 0.005(3) -0.024(3) -0.015(3)
C7 0.104(5) 0.084(4) 0.047(3) -0.003(3) 0.003(3) -0.035(4)
N2 0.054(3) 0.046(2) 0.043(2) -0.008(2) -0.005(2) -0.015(2)
C8 0.050(3) 0.049(3) 0.046(3) -0.007(2) -0.001(2) -0.014(2)
C9 0.056(3) 0.048(3) 0.046(3) -0.005(2) -0.003(2) -0.019(2)
C10 0.072(4) 0.058(3) 0.043(3) -0.005(2) 0.000(3) -0.022(3)
C11 0.052(3) 0.064(3) 0.060(4) -0.012(3) 0.011(3) -0.016(3)
C12 0.050(3) 0.056(3) 0.055(3) -0.004(3) -0.009(3) -0.013(3)
C13 0.083(4) 0.084(4) 0.056(4) 0.002(3) -0.017(3) -0.018(4)
C14 0.106(6) 0.114(6) 0.052(4) -0.011(4) 0.018(4) -0.028(4)
N3 0.047(2) 0.046(2) 0.038(2) 0.002(2) 0.001(2) -0.012(2)
C15 0.045(3) 0.051(3) 0.041(3) 0.001(2) -0.001(2) -0.013(2)
C16 0.043(3) 0.052(3) 0.043(3) -0.006(2) 0.002(2) -0.017(2)
C17 0.046(3) 0.058(3) 0.042(3) -0.002(2) -0.002(2) -0.020(2)
C18 0.045(3) 0.055(3) 0.047(3) 0.004(2) -0.008(2) -0.010(2)
C19 0.043(3) 0.052(3) 0.046(3) -0.005(2) 0.002(2) -0.010(2)
C20 0.046(3) 0.082(4) 0.062(4) -0.012(3) 0.003(3) -0.015(3)
C21 0.057(4) 0.104(5) 0.047(3) -0.002(3) 0.002(3) -0.014(3)
N4 0.045(2) 0.046(2) 0.037(2) -0.006(2) -0.001(2) -0.014(2)
C22 0.042(3) 0.057(3) 0.048(3) -0.006(2) 0.000(2) -0.017(2)
C23 0.044(3) 0.048(3) 0.049(3) -0.006(2) -0.011(2) -0.012(2)
C24 0.058(3) 0.042(3) 0.040(3) -0.008(2) -0.001(2) -0.010(2)
C25 0.047(3) 0.051(3) 0.050(3) -0.005(2) 0.004(2) -0.013(2)
C26 0.042(3) 0.051(3) 0.050(3) -0.007(2) -0.003(2) -0.016(2)
C27 0.063(4) 0.100(5) 0.073(4) -0.005(4) -0.025(3) -0.024(4)
C28 0.095(5) 0.087(4) 0.048(3) -0.003(3) -0.011(3) -0.025(4)
N5 0.045(2) 0.040(2) 0.055(3) -0.005(2) -0.001(2) -0.013(2)
C29 0.055(3) 0.048(3) 0.056(3) 0.002(2) -0.005(3) -0.019(2)
C30 0.069(4) 0.050(3) 0.059(3) -0.012(3) -0.001(3) -0.020(3)
C31 0.062(3) 0.057(3) 0.046(3) -0.005(2) 0.006(3) -0.016(3)
C32 0.066(4) 0.048(3) 0.066(4) -0.001(3) 0.005(3) -0.021(3)
C33 0.062(3) 0.044(3) 0.055(3) -0.006(2) -0.001(3) -0.020(2)
C34 0.162(8) 0.084(5) 0.075(5) -0.014(4) -0.021(5) -0.054(5)
C35 0.132(6) 0.092(5) 0.054(4) 0.003(3) 0.001(4) -0.039(5)
N6 0.050(3) 0.043(2) 0.048(2) -0.007(2) -0.001(2) -0.015(2)
C36 0.046(3) 0.044(3) 0.059(3) -0.007(2) 0.001(2) -0.015(2)
C37 0.046(3) 0.058(3) 0.044(3) -0.010(2) -0.003(2) -0.016(2)
C38 0.046(3) 0.053(3) 0.050(3) -0.002(2) -0.002(2) -0.007(2)
C39 0.084(4) 0.048(3) 0.062(4) 0.003(3) 0.001(3) -0.027(3)
C40 0.073(4) 0.052(3) 0.049(3) -0.008(2) 0.000(3) -0.025(3)
C41 0.098(5) 0.090(5) 0.068(4) -0.007(3) -0.016(4) -0.047(4)
C42 0.090(5) 0.079(4) 0.054(4) 0.009(3) -0.007(3) -0.019(4)

loop_
_atom_site_label
_atom_site_type_symbol
_atom_site_fract_x
_atom_site_fract_y
_atom_site_fract_z
_atom_site_U_iso_or_equiv
_atom_site_thermal_displace_type
_atom_site_occupancy
_atom_site_calc_flag
_atom_site_refinement_flags
_atom_site_disorder_group
Mn1 Mn 0.24317(7) 0.18041(5) 0.26445(4) 0.0418(2) Uani 1 d . .
Mn2 Mn 0.25734(7) 0.41786(5) 0.27111(4) 0.0399(2) Uani 1 d . .
Mn3 Mn 0.21338(7) 0.80770(5) 0.26044(4) 0.0441(2) Uani 1 d . .
N11 N 0.3830(4) 0.2604(3) 0.2727(2) 0.0409(9) Uani 1 d . .
N12 N 0.4895(4) 0.2288(3) 0.2504(3) 0.0539(11) Uani 1 d . .
N13 N 0.5922(5) 0.1976(4) 0.2280(4) 0.097(2) Uani 1 d . .
N21 N 0.1208(3) 0.3372(3) 0.2628(2) 0.0423(9) Uani 1 d . .
N22 N 0.0329(4) 0.3751(3) 0.2215(2) 0.0467(10) Uani 1 d . .
N23 N -0.0505(4) 0.4112(4) 0.1820(3) 0.0748(14) Uani 1 d . .
N31 N 0.3979(4) 0.4946(3) 0.2754(3) 0.0501(10) Uani 1 d . .
N32 N 0.3759(3) 0.5798(3) 0.2562(2) 0.0446(9) Uani 1 d . .
N33 N 0.3578(4) 0.6641(3) 0.2372(3) 0.0576(11) Uani 1 d . .
N41 N 0.0998(4) 0.5612(3) 0.2694(3) 0.0541(11) Uani 1 d . .
N42 N 0.0876(3) 0.6462(3) 0.2583(2) 0.0430(9) Uani 1 d . .
N43 N 0.0719(4) 0.7321(3) 0.2483(3) 0.0598(12) Uani 1 d . .
N51 N 0.3627(4) 0.8726(3) 0.2727(3) 0.0592(12) Uani 1 d . .
N52 N 0.3715(3) -0.0475(3) 0.2715(2) 0.0442(9) Uani 1 d . .
N53 N 0.3854(4) 0.0300(3) 0.2701(3) 0.0570(11) Uani 1 d . .
N61 N 0.0782(4) 0.9580(3) 0.2898(3) 0.0539(11) Uani 1 d . .
N62 N 0.0859(3) 1.0379(3) 0.2727(2) 0.0446(9) Uani 1 d . .
N63 N 0.0898(4) 0.1186(3) 0.2545(3) 0.0552(11) Uani 1 d . .
N1 N 0.2254(4) 0.1598(3) 0.4045(2) 0.0450(9) Uani 1 d . .
C1 C 0.3236(4) 0.1470(3) 0.4470(3) 0.0460(11) Uani 1 d . .
H1 H 0.3954(4) 0.1496(3) 0.4169(3) 0.055 Uiso 1 calc R .
C2 C 0.3272(5) 0.1303(3) 0.5323(3) 0.0478(12) Uani 1 d . .
C3 C 0.2199(5) 0.1256(4) 0.5782(3) 0.0519(13) Uani 1 d . .
C4 C 0.1178(5) 0.1392(4) 0.5338(3) 0.0594(14) Uani 1 d . .
H4 H 0.0444(5) 0.1377(4) 0.5620(3) 0.071 Uiso 1 calc R .
C5 C 0.1231(5) 0.1550(4) 0.4490(3) 0.0555(13) Uani 1 d . .
H5 H 0.0530(5) 0.1627(4) 0.4211(3) 0.067 Uiso 1 calc R .
C6 C 0.4453(5) 0.1159(4) 0.5731(4) 0.074(2) Uani 1 d . .
H6A H 0.4693(18) 0.0522(12) 0.6040(18) 0.096 Uiso 1 calc R .
H6B H 0.4331(10) 0.1673(16) 0.6100(17) 0.096 Uiso 1 calc R .
H6C H 0.5088(10) 0.1191(27) 0.5312(4) 0.096 Uiso 1 calc R .
C7 C 0.2148(6) 0.1067(4) 0.6705(3) 0.078(2) Uani 1 d . .
H7A H 0.2375(34) 0.1565(17) 0.6948(3) 0.101 Uiso 1 calc R .
H7B H 0.2707(26) 0.0422(12) 0.6856(3) 0.101 Uiso 1 calc R .
H7C H 0.1327(10) 0.1092(27) 0.6903(4) 0.101 Uiso 1 calc R .
N2 N 0.2880(4) 0.1844(3) 0.1229(2) 0.0478(10) Uani 1 d . .
C8 C 0.2066(5) 0.2359(3) 0.0679(3) 0.0484(12) Uani 1 d . .
H8 H 0.1284(5) 0.2712(3) 0.0885(3) 0.058 Uiso 1 calc R .
C9 C 0.2300(5) 0.2407(4) -0.0173(3) 0.0492(12) Uani 1 d . .
C10 C 0.3475(5) 0.1886(4) -0.0478(3) 0.0579(14) Uani 1 d . .
C11 C 0.4323(5) 0.1378(4) 0.0090(3) 0.0598(14) Uani 1 d . .
H11 H 0.5123(5) 0.1040(4) -0.0096(3) 0.072 Uiso 1 calc R .
C12 C 0.4011(5) 0.1365(4) 0.0917(3) 0.0543(13) Uani 1 d . .
H12 H 0.4605(5) 0.1010(4) 0.1283(3) 0.065 Uiso 1 calc R .
C13 C 0.1293(6) 0.3002(4) -0.0734(3) 0.076(2) Uani 1 d . .
H13A H 0.0585(13) 0.3357(22) -0.0402(4) 0.099 Uiso 1 calc R .
H13B H 0.1075(24) 0.2561(5) -0.1056(17) 0.099 Uiso 1 calc R .
H13C H 0.1580(13) 0.3466(19) -0.1099(16) 0.099 Uiso 1 calc R .
C14 C 0.3817(6) 0.1859(5) -0.1402(3) 0.093(2) Uani 1 d . .
H14A H 0.3453(32) 0.2505(9) -0.1675(5) 0.121 Uiso 1 calc R .
H14B H 0.3521(34) 0.1384(23) -0.1624(6) 0.121 Uiso 1 calc R .
H14C H 0.4695(7) 0.1671(31) -0.1494(4) 0.121 Uiso 1 calc R .
N3 N 0.2820(4) 0.4394(3) 0.1307(2) 0.0446(9) Uani 1 d . .
C15 C 0.3928(4) 0.3972(3) 0.0931(3) 0.0467(12) Uani 1 d . .
H15 H 0.4557(4) 0.3603(3) 0.1267(3) 0.056 Uiso 1 calc R .
C16 C 0.4205(4) 0.4041(3) 0.0091(3) 0.0456(11) Uani 1 d . .
C17 C 0.3288(4) 0.4602(4) -0.0415(3) 0.0482(12) Uani 1 d . .
C18 C 0.2130(4) 0.5035(4) -0.0038(3) 0.0505(12) Uani 1 d . .
H18 H 0.1485(4) 0.5406(4) -0.0360(3) 0.061 Uiso 1 calc R .
C19 C 0.1939(4) 0.4918(3) 0.0806(3) 0.0483(12) Uani 1 d . .
H19 H 0.1157(4) 0.5218(3) 0.1042(3) 0.058 Uiso 1 calc R .
C20 C 0.5499(5) 0.3508(4) -0.0243(3) 0.0648(15) Uani 1 d . .
H20A H 0.6001(9) 0.3191(21) 0.0212(3) 0.084 Uiso 1 calc R .
H20B H 0.5840(12) 0.3980(5) -0.0553(17) 0.084 Uiso 1 calc R .
H20C H 0.5476(6) 0.3017(17) -0.0600(16) 0.084 Uiso 1 calc R .
C21 C 0.3525(5) 0.4761(5) -0.1334(3) 0.073(2) Uani 1 d . .
H21A H 0.2760(6) 0.5083(24) -0.1587(4) 0.095 Uiso 1 calc R .
H21B H 0.3919(30) 0.4131(5) -0.1561(5) 0.095 Uiso 1 calc R .
H21C H 0.4050(27) 0.5171(22) -0.1443(3) 0.095 Uiso 1 calc R .
N4 N 0.2474(3) 0.4027(3) 0.4119(2) 0.0423(9) Uani 1 d . .
C22 C 0.3457(4) 0.3972(3) 0.4539(3) 0.0484(12) Uani 1 d . .
H22 H 0.4171(4) 0.3993(3) 0.4230(3) 0.058 Uiso 1 calc R .
C23 C 0.3480(4) 0.3886(3) 0.5390(3) 0.0471(12) Uani 1 d . .
C24 C 0.2403(5) 0.3852(3) 0.5852(3) 0.0480(12) Uani 1 d . .
C25 C 0.1403(5) 0.3900(3) 0.5428(3) 0.0506(12) Uani 1 d . .
H25 H 0.0682(5) 0.3866(3) 0.5721(3) 0.061 Uiso 1 calc R .
C26 C 0.1458(4) 0.3997(3) 0.4575(3) 0.0473(12) Uani 1 d . .
H26 H 0.0760(4) 0.4044(3) 0.4303(3) 0.057 Uiso 1 calc R .
C27 C 0.4620(5) 0.3857(5) 0.5786(4) 0.078(2) Uani 1 d . .
H27A H 0.4883(20) 0.3263(14) 0.6150(18) 0.101 Uiso 1 calc R .
H27B H 0.4450(10) 0.4427(15) 0.6100(19) 0.101 Uiso 1 calc R .
H27C H 0.5257(11) 0.3862(28) 0.5363(4) 0.101 Uiso 1 calc R .
C28 C 0.2332(6) 0.3781(5) 0.6787(3) 0.078(2) Uani 1 d . .
H28A H 0.2356(36) 0.4391(11) 0.6976(3) 0.101 Uiso 1 calc R .
H28B H 0.3017(20) 0.3242(18) 0.6987(3) 0.101 Uiso 1 calc R .
H28C H 0.1579(17) 0.3663(28) 0.6995(3) 0.101 Uiso 1 calc R .
N5 N 0.2128(3) 0.7634(3) 0.3992(2) 0.0473(10) Uani 1 d . .
C29 C 0.2273(5) 0.8235(4) 0.4525(3) 0.0527(13) Uani 1 d . .
H29 H 0.2360(5) 0.8842(4) 0.4311(3) 0.063 Uiso 1 calc R .
C30 C 0.2300(5) 0.8016(4) 0.5371(3) 0.0586(14) Uani 1 d . .
C31 C 0.2148(5) 0.7122(4) 0.5702(3) 0.0559(13) Uani 1 d . .
C32 C 0.1975(5) 0.6515(4) 0.5150(3) 0.0602(14) Uani 1 d . .
H32 H 0.1856(5) 0.5914(4) 0.5347(3) 0.072 Uiso 1 calc R .
C33 C 0.1974(5) 0.6780(3) 0.4326(3) 0.0526(13) Uani 1 d . .
H33 H 0.1861(5) 0.6347(3) 0.3972(3) 0.063 Uiso 1 calc R .
C34 C 0.2475(7) 0.8749(5) 0.5914(4) 0.102(2) Uani 1 d . .
H34A H 0.3165(26) 0.8429(10) 0.6246(21) 0.133 Uiso 1 calc R .
H34B H 0.1749(17) 0.8992(26) 0.6271(20) 0.133 Uiso 1 calc R .
H34C H 0.2625(43) 0.9295(18) 0.5572(4) 0.133 Uiso 1 calc R .
C35 C 0.2152(7) 0.6834(5) 0.6620(3) 0.093(2) Uani 1 d . .
H35A H 0.1568(29) 0.7357(14) 0.6910(4) 0.120 Uiso 1 calc R .
H35B H 0.2958(12) 0.6724(31) 0.6806(6) 0.120 Uiso 1 calc R .
H35C H 0.1933(39) 0.6235(18) 0.6732(5) 0.120 Uiso 1 calc R .
N6 N 0.1990(4) 0.8617(3) 0.1230(2) 0.0470(10) Uani 1 d . .
C36 C 0.1700(4) 0.8129(3) 0.0662(3) 0.0492(12) Uani 1 d . .
H36 H 0.1592(4) 0.7518(3) 0.0833(3) 0.059 Uiso 1 calc R .
C37 C 0.1547(4) 0.8470(4) -0.0168(3) 0.0492(12) Uani 1 d . .
C38 C 0.1668(5) 0.9392(4) -0.0416(3) 0.0518(12) Uani 1 d . .
C39 C 0.1971(5) 0.9891(4) 0.0164(3) 0.064(2) Uani 1 d . .
H39 H 0.2074(5) 1.0508(4) 0.0012(3) 0.077 Uiso 1 calc R .
C40 C 0.2124(5) 0.9495(4) 0.0968(3) 0.0569(13) Uani 1 d . .
H40 H 0.2330(5) 0.9854(4) 0.1348(3) 0.068 Uiso 1 calc R .
C41 C 0.1266(6) 0.7842(4) -0.0759(4) 0.080(2) Uani 1 d . .
H41A H 0.1175(36) 0.7250(14) -0.0461(5) 0.105 Uiso 1 calc R .
H41B H 0.1926(17) 0.7666(24) -0.1178(14) 0.105 Uiso 1 calc R .
H41C H 0.0516(19) 0.8208(11) -0.1017(18) 0.105 Uiso 1 calc R .
C42 C 0.1504(6) 0.9824(4) -0.1299(3) 0.077(2) Uani 1 d . .
H42A H 0.0704(14) 0.9861(26) -0.1455(8) 0.100 Uiso 1 calc R .
H42B H 0.2122(22) 0.9409(16) -0.1659(4) 0.100 Uiso 1 calc R .
H42C H 0.1582(34) 1.0479(12) -0.1348(6) 0.100 Uiso 1 calc R .

loop_
_atom_type_symbol
_atom_type_description
_atom_type_scat_dispersion_real
_atom_type_scat_dispersion_imag
_atom_type_scat_source
C C 0.0033 0.0016 'International Tables Vol C Tables 4.2.6.8 and 6.1.1.4'
H H 0.0000 0.0000 'International Tables Vol C Tables 4.2.6.8 and 6.1.1.4'
N N 0.0061 0.0033 'International Tables Vol C Tables 4.2.6.8 and 6.1.1.4'
Mn Mn 0.3368 0.7283 'International Tables Vol C Tables 4.2.6.8 and 6.1.1.4'

loop_
_geom_angle_atom_site_label_1
_geom_angle_atom_site_label_2
_geom_angle_atom_site_label_3
_geom_angle
_geom_angle_site_symmetry_1
_geom_angle_site_symmetry_3
_geom_angle_publ_flag
N21 Mn1 N63 94.09(15) . . yes
N21 Mn1 N53 172.67(15) . . yes
N63 Mn1 N53 93.2(2) . . yes
N21 Mn1 N1 92.44(14) . . yes
N63 Mn1 N1 90.9(2) . . yes
N53 Mn1 N1 86.3(2) . . yes
N21 Mn1 N11 79.49(13) . . yes
N63 Mn1 N11 173.55(14) . . yes
N53 Mn1 N11 93.27(15) . . yes
N1 Mn1 N11 90.05(14) . . yes
N21 Mn1 N2 94.76(14) . . yes
N63 Mn1 N2 92.3(2) . . yes
N53 Mn1 N2 86.0(2) . . yes
N1 Mn1 N2 171.90(14) . . yes
N11 Mn1 N2 87.64(14) . . yes
N31 Mn2 N21 177.71(15) . . yes
N31 Mn2 N11 98.82(15) . . yes
N21 Mn2 N11 79.64(14) . . yes
N31 Mn2 N41 93.19(15) . . yes
N21 Mn2 N41 88.36(14) . . yes
N11 Mn2 N41 167.98(14) . . yes
N31 Mn2 N4 88.12(14) . . yes
N21 Mn2 N4 93.53(14) . . yes
N11 Mn2 N4 88.47(14) . . yes
N41 Mn2 N4 91.6(2) . . yes
N31 Mn2 N3 86.40(15) . . yes
N21 Mn2 N3 91.95(14) . . yes
N11 Mn2 N3 91.96(14) . . yes
N41 Mn2 N3 89.1(2) . . yes
N4 Mn2 N3 174.50(14) . . yes
N33 Mn3 N51 88.3(2) . . yes
N33 Mn3 N43 88.0(2) . . yes
N51 Mn3 N43 176.2(2) . . yes
N33 Mn3 N5 90.1(2) . . yes
N51 Mn3 N5 89.5(2) . . yes
N43 Mn3 N5 89.8(2) . . yes
N33 Mn3 N61 175.0(2) . . yes
N51 Mn3 N61 87.1(2) . . yes
N43 Mn3 N61 96.6(2) . . yes
N5 Mn3 N61 87.93(15) . . yes
N33 Mn3 N6 94.3(2) . . yes
N51 Mn3 N6 92.0(2) . . yes
N43 Mn3 N6 89.0(2) . . yes
N5 Mn3 N6 175.38(14) . . yes
N61 Mn3 N6 87.77(15) . . yes
N12 N11 Mn2 129.8(3) . . yes
N12 N11 Mn1 124.5(3) . . yes
Mn2 N11 Mn1 99.7(2) . . yes
N13 N12 N11 179.2(6) . . yes
N22 N21 Mn1 126.9(3) . . yes
N22 N21 Mn2 119.6(3) . . yes
Mn1 N21 Mn2 101.1(2) . . yes
N23 N22 N21 179.7(5) . . yes
N32 N31 Mn2 121.4(3) . . yes
N33 N32 N31 178.0(5) . . yes
N32 N33 Mn3 138.2(4) . . yes
N42 N41 Mn2 136.9(3) . . yes
N41 N42 N43 178.0(5) . . yes
N42 N43 Mn3 125.8(4) . . yes
N52 N51 Mn3 136.6(4) 1_565 . yes
N53 N52 N51 177.2(5) . 1_545 yes
N52 N53 Mn1 128.6(4) . . yes
N62 N61 Mn3 129.5(3) . . yes
N61 N62 N63 177.7(5) . 1_565 yes
N62 N63 Mn1 129.1(3) 1_545 . yes
Mn1 Mn2 Mn3 171.34(2) . . yes
Mn2 Mn3 Mn1 170.98(2) . 1_565 yes
Mn2 Mn1 Mn3 178.65(2) . 1_545 yes
C1 N1 C5 116.5(4) . . ?
C1 N1 Mn1 118.7(3) . . ?
C5 N1 Mn1 124.7(3) . . ?
N1 C1 C2 125.0(5) . . ?
N1 C1 H1 117.5(3) . . ?
C2 C1 H1 117.5(3) . . ?
C1 C2 C3 118.0(5) . . ?
C1 C2 C6 119.8(5) . . ?
C3 C2 C6 122.1(5) . . ?
C4 C3 C2 116.8(5) . . ?
C4 C3 C7 121.1(5) . . ?
C2 C3 C7 122.2(5) . . ?
C5 C4 C3 121.1(5) . . ?
C5 C4 H4 119.5(3) . . ?
C3 C4 H4 119.5(3) . . ?
N1 C5 C4 122.6(5) . . ?
N1 C5 H5 118.7(3) . . ?
C4 C5 H5 118.7(3) . . ?
C2 C6 H6A 109.5(3) . . ?
C2 C6 H6B 109.5(3) . . ?
H6A C6 H6B 109.5 . . ?
C2 C6 H6C 109.5(3) . . ?
H6A C6 H6C 109.5 . . ?
H6B C6 H6C 109.5 . . ?
C3 C7 H7A 109.5(3) . . ?
C3 C7 H7B 109.5(3) . . ?
H7A C7 H7B 109.5 . . ?
C3 C7 H7C 109.5(3) . . ?
H7A C7 H7C 109.5 . . ?
H7B C7 H7C 109.5 . . ?
C8 N2 C12 116.4(4) . . ?
C8 N2 Mn1 123.1(3) . . ?
C12 N2 Mn1 120.5(3) . . ?
N2 C8 C9 124.9(5) . . ?
N2 C8 H8 117.6(3) . . ?
C9 C8 H8 117.6(3) . . ?
C8 C9 C10 117.4(5) . . ?
C8 C9 C13 120.0(5) . . ?
C10 C9 C13 122.6(5) . . ?
C11 C10 C9 117.7(5) . . ?
C11 C10 C14 120.6(5) . . ?
C9 C10 C14 121.7(5) . . ?
C12 C11 C10 121.0(5) . . ?
C12 C11 H11 119.5(3) . . ?
C10 C11 H11 119.5(3) . . ?
N2 C12 C11 122.6(5) . . ?
N2 C12 H12 118.7(3) . . ?
C11 C12 H12 118.7(3) . . ?
C9 C13 H13A 109.5(3) . . ?
C9 C13 H13B 109.5(3) . . ?
H13A C13 H13B 109.5 . . ?
C9 C13 H13C 109.5(3) . . ?
H13A C13 H13C 109.5 . . ?
H13B C13 H13C 109.5 . . ?
C10 C14 H14A 109.5(3) . . ?
C10 C14 H14B 109.5(3) . . ?
H14A C14 H14B 109.5 . . ?
C10 C14 H14C 109.5(4) . . ?
H14A C14 H14C 109.5 . . ?
H14B C14 H14C 109.5 . . ?
C19 N3 C15 115.8(4) . . ?
C19 N3 Mn2 125.2(3) . . ?
C15 N3 Mn2 119.0(3) . . ?
N3 C15 C16 125.1(4) . . ?
N3 C15 H15 117.5(3) . . ?
C16 C15 H15 117.5(3) . . ?
C15 C16 C17 118.2(5) . . ?
C15 C16 C20 119.0(4) . . ?
C17 C16 C20 122.8(4) . . ?
C16 C17 C18 117.5(4) . . ?
C16 C17 C21 121.8(5) . . ?
C18 C17 C21 120.8(5) . . ?
C19 C18 C17 120.1(5) . . ?
C19 C18 H18 119.9(3) . . ?
C17 C18 H18 119.9(3) . . ?
N3 C19 C18 123.3(5) . . ?
N3 C19 H19 118.4(3) . . ?
C18 C19 H19 118.4(3) . . ?
C16 C20 H20A 109.5(3) . . ?
C16 C20 H20B 109.5(3) . . ?
H20A C20 H20B 109.5 . . ?
C16 C20 H20C 109.5(3) . . ?
H20A C20 H20C 109.5 . . ?
H20B C20 H20C 109.5 . . ?
C17 C21 H21A 109.5(3) . . ?
C17 C21 H21B 109.5(3) . . ?
H21A C21 H21B 109.5 . . ?
C17 C21 H21C 109.5(3) . . ?
H21A C21 H21C 109.5 . . ?
H21B C21 H21C 109.5 . . ?
C26 N4 C22 116.7(4) . . ?
C26 N4 Mn2 122.7(3) . . ?
C22 N4 Mn2 120.6(3) . . ?
N4 C22 C23 124.7(5) . . ?
N4 C22 H22 117.7(3) . . ?
C23 C22 H22 117.7(3) . . ?
C22 C23 C24 117.5(4) . . ?
C22 C23 C27 119.8(5) . . ?
C24 C23 C27 122.7(5) . . ?
C25 C24 C23 118.1(4) . . ?
C25 C24 C28 120.6(5) . . ?
C23 C24 C28 121.3(5) . . ?
C24 C25 C26 120.5(5) . . ?
C24 C25 H25 119.8(3) . . ?
C26 C25 H25 119.8(3) . . ?
N4 C26 C25 122.6(5) . . ?
N4 C26 H26 118.7(3) . . ?
C25 C26 H26 118.7(3) . . ?
C23 C27 H27A 109.5(3) . . ?
C23 C27 H27B 109.5(3) . . ?
H27A C27 H27B 109.5 . . ?
C23 C27 H27C 109.5(3) . . ?
H27A C27 H27C 109.5 . . ?
H27B C27 H27C 109.5 . . ?
C24 C28 H28A 109.5(3) . . ?
C24 C28 H28B 109.5(3) . . ?
H28A C28 H28B 109.5 . . ?
C24 C28 H28C 109.5(3) . . ?
H28A C28 H28C 109.5 . . ?
H28B C28 H28C 109.5 . . ?
C29 N5 C33 116.1(4) . . ?
C29 N5 Mn3 120.5(3) . . ?
C33 N5 Mn3 123.4(3) . . ?
N5 C29 C30 124.1(5) . . ?
N5 C29 H29 118.0(3) . . ?
C30 C29 H29 118.0(3) . . ?
C29 C30 C31 118.8(5) . . ?
C29 C30 C34 119.6(5) . . ?
C31 C30 C34 121.7(5) . . ?
C32 C31 C30 116.8(5) . . ?
C32 C31 C35 121.2(5) . . ?
C30 C31 C35 122.0(5) . . ?
C33 C32 C31 120.8(5) . . ?
C33 C32 H32 119.6(3) . . ?
C31 C32 H32 119.6(3) . . ?
N5 C33 C32 123.5(5) . . ?
N5 C33 H33 118.3(3) . . ?
C32 C33 H33 118.3(3) . . ?
C30 C34 H34A 109.5(4) . . ?
C30 C34 H34B 109.5(4) . . ?
H34A C34 H34B 109.5 . . ?
C30 C34 H34C 109.5(3) . . ?
H34A C34 H34C 109.5 . . ?
H34B C34 H34C 109.5 . . ?
C31 C35 H35A 109.5(3) . . ?
C31 C35 H35B 109.5(4) . . ?
H35A C35 H35B 109.5 . . ?
C31 C35 H35C 109.5(3) . . ?
H35A C35 H35C 109.5 . . ?
H35B C35 H35C 109.5 . . ?
C40 N6 C36 116.3(4) . . ?
C40 N6 Mn3 119.8(3) . . ?
C36 N6 Mn3 123.7(3) . . ?
N6 C36 C37 124.6(4) . . ?
N6 C36 H36 117.7(3) . . ?
C37 C36 H36 117.7(3) . . ?
C38 C37 C36 117.6(5) . . ?
C38 C37 C41 122.4(5) . . ?
C36 C37 C41 120.0(5) . . ?
C39 C38 C37 117.8(5) . . ?
C39 C38 C42 120.9(5) . . ?
C37 C38 C42 121.3(5) . . ?
C38 C39 C40 120.8(5) . . ?
C38 C39 H39 119.6(3) . . ?
C40 C39 H39 119.6(3) . . ?
N6 C40 C39 122.8(5) . . ?
N6 C40 H40 118.6(3) . . ?
C39 C40 H40 118.6(3) . . ?
C37 C41 H41A 109.5(3) . . ?
C37 C41 H41B 109.5(3) . . ?
H41A C41 H41B 109.5 . . ?
C37 C41 H41C 109.5(3) . . ?
H41A C41 H41C 109.5 . . ?
H41B C41 H41C 109.5 . . ?
C38 C42 H42A 109.5(3) . . ?
C38 C42 H42B 109.5(3) . . ?
H42A C42 H42B 109.5 . . ?
C38 C42 H42C 109.5(3) . . ?
H42A C42 H42C 109.5 . . ?
H42B C42 H42C 109.5 . . ?

loop_
_geom_bond_atom_site_label_1
_geom_bond_atom_site_label_2
_geom_bond_distance
_geom_bond_site_symmetry_2
_geom_bond_publ_flag
Mn1 N21 2.226(4) . yes
Mn1 N63 2.234(4) . yes
Mn1 N53 2.240(4) . yes
Mn1 N1 2.258(4) . yes
Mn1 N11 2.269(4) . yes
Mn1 N2 2.304(4) . yes
Mn2 N31 2.231(4) . yes
Mn2 N21 2.243(4) . yes
Mn2 N11 2.245(4) . yes
Mn2 N41 2.254(4) . yes
Mn2 N4 2.265(4) . yes
Mn2 N3 2.268(4) . yes
Mn3 N33 2.226(4) . yes
Mn3 N51 2.227(4) . yes
Mn3 N43 2.252(4) . yes
Mn3 N5 2.273(4) . yes
Mn3 N61 2.275(4) . yes
Mn3 N6 2.284(4) . yes
N11 N12 1.198(5) . yes
N12 N13 1.160(6) . yes
N21 N22 1.208(5) . yes
N22 N23 1.149(5) . yes
N31 N32 1.172(5) . yes
N32 N33 1.166(5) . yes
N41 N42 1.170(5) . yes
N42 N43 1.174(5) . yes
N51 N52 1.172(5) 1_565 yes
N52 N53 1.164(5) . yes
N52 N51 1.172(5) 1_545 yes
N61 N62 1.173(5) . yes
N62 N63 1.171(5) 1_565 yes
N63 N62 1.171(5) 1_545 yes
Mn1 Mn2 3.451(2) . yes
Mn2 Mn3 5.399(2) . yes
Mn3 Mn1 5.436(2) 1_565 yes
N1 C1 1.329(6) . ?
N1 C5 1.340(6) . ?
C1 C2 1.381(6) . ?
C1 H1 0.93 . ?
C2 C3 1.399(7) . ?
C2 C6 1.510(7) . ?
C3 C4 1.382(7) . ?
C3 C7 1.491(7) . ?
C4 C5 1.368(7) . ?
C4 H4 0.93 . ?
C5 H5 0.93 . ?
C6 H6A 0.96 . ?
C6 H6B 0.96 . ?
C6 H6C 0.96 . ?
C7 H7A 0.96 . ?
C7 H7B 0.96 . ?
C7 H7C 0.96 . ?
N2 C8 1.335(6) . ?
N2 C12 1.341(6) . ?
C8 C9 1.381(6) . ?
C8 H8 0.93 . ?
C9 C10 1.391(7) . ?
C9 C13 1.514(7) . ?
C10 C11 1.377(7) . ?
C10 C14 1.515(7) . ?
C11 C12 1.356(7) . ?
C11 H11 0.93 . ?
C12 H12 0.93 . ?
C13 H13A 0.96 . ?
C13 H13B 0.96 . ?
C13 H13C 0.96 . ?
C14 H14A 0.96 . ?
C14 H14B 0.96 . ?
C14 H14C 0.96 . ?
N3 C19 1.335(6) . ?
N3 C15 1.343(6) . ?
C15 C16 1.371(6) . ?
C15 H15 0.93 . ?
C16 C17 1.381(6) . ?
C16 C20 1.517(6) . ?
C17 C18 1.390(6) . ?
C17 C21 1.497(6) . ?
C18 C19 1.366(6) . ?
C18 H18 0.93 . ?
C19 H19 0.93 . ?
C20 H20A 0.96 . ?
C20 H20B 0.96 . ?
C20 H20C 0.96 . ?
C21 H21A 0.96 . ?
C21 H21B 0.96 . ?
C21 H21C 0.96 . ?
N4 C26 1.336(6) . ?
N4 C22 1.347(6) . ?
C22 C23 1.374(6) . ?
C22 H22 0.93 . ?
C23 C24 1.401(7) . ?
C23 C27 1.498(7) . ?
C24 C25 1.372(7) . ?
C24 C28 1.504(7) . ?
C25 C26 1.373(6) . ?
C25 H25 0.93 . ?
C26 H26 0.93 . ?
C27 H27A 0.96 . ?
C27 H27B 0.96 . ?
C27 H27C 0.96 . ?
C28 H28A 0.96 . ?
C28 H28B 0.96 . ?
C28 H28C 0.96 . ?
N5 C29 1.331(6) . ?
N5 C33 1.338(6) . ?
C29 C30 1.376(7) . ?
C29 H29 0.93 . ?
C30 C31 1.387(7) . ?
C30 C34 1.503(7) . ?
C31 C32 1.374(7) . ?
C31 C35 1.502(7) . ?
C32 C33 1.350(7) . ?
C32 H32 0.93 . ?
C33 H33 0.93 . ?
C34 H34A 0.96 . ?
C34 H34B 0.96 . ?
C34 H34C 0.96 . ?
C35 H35A 0.96 . ?
C35 H35B 0.96 . ?
C35 H35C 0.96 . ?
N6 C40 1.331(6) . ?
N6 C36 1.331(6) . ?
C36 C37 1.390(6) . ?
C36 H36 0.93 . ?
C37 C38 1.380(7) . ?
C37 C41 1.494(7) . ?
C38 C39 1.365(7) . ?
C38 C42 1.503(7) . ?
C39 C40 1.369(7) . ?
C39 H39 0.93 . ?
C40 H40 0.93 . ?
C41 H41A 0.96 . ?
C41 H41B 0.96 . ?
C41 H41C 0.96 . ?
C42 H42A 0.96 . ?
C42 H42B 0.96 . ?
C42 H42C 0.96 . ?

loop_
_geom_torsion_atom_site_label_1
_geom_torsion_atom_site_label_2
_geom_torsion_atom_site_label_3
_geom_torsion_atom_site_label_4
_geom_torsion
_geom_torsion_site_symmetry_1
_geom_torsion_site_symmetry_2
_geom_torsion_site_symmetry_3
_geom_torsion_site_symmetry_4
_geom_torsion_publ_flag
N31 Mn2 N11 N12 -25.5(4) . . . . ?
N21 Mn2 N11 N12 152.8(4) . . . . ?
N41 Mn2 N11 N12 156.2(6) . . . . ?
N4 Mn2 N11 N12 -113.3(4) . . . . ?
N3 Mn2 N11 N12 61.2(4) . . . . ?
N31 Mn2 N11 Mn1 -178.36(15) . . . . ?
N21 Mn2 N11 Mn1 -0.08(14) . . . . ?
N41 Mn2 N11 Mn1 3.3(8) . . . . ?
N4 Mn2 N11 Mn1 93.78(15) . . . . ?
N3 Mn2 N11 Mn1 -91.70(15) . . . . ?
N21 Mn1 N11 N12 -154.8(4) . . . . ?
N63 Mn1 N11 N12 -149.3(12) . . . . ?
N53 Mn1 N11 N12 26.4(4) . . . . ?
N1 Mn1 N11 N12 112.7(4) . . . . ?
N2 Mn1 N11 N12 -59.5(4) . . . . ?
N21 Mn1 N11 Mn2 0.08(14) . . . . ?
N63 Mn1 N11 Mn2 5.6(14) . . . . ?
N53 Mn1 N11 Mn2 -178.7(2) . . . . ?
N1 Mn1 N11 Mn2 -92.4(2) . . . . ?
N2 Mn1 N11 Mn2 95.4(2) . . . . ?
Mn2 N11 N12 N13 -111.3(358) . . . . ?
Mn1 N11 N12 N13 35.7(360) . . . . ?
N63 Mn1 N21 N22 -38.6(4) . . . . ?
N53 Mn1 N21 N22 150.1(11) . . . . ?
N1 Mn1 N21 N22 -129.6(4) . . . . ?
N11 Mn1 N21 N22 140.8(4) . . . . ?
N2 Mn1 N21 N22 54.1(4) . . . . ?
N63 Mn1 N21 Mn2 -179.5(2) . . . . ?
N53 Mn1 N21 Mn2 9.2(13) . . . . ?
N1 Mn1 N21 Mn2 89.5(2) . . . . ?
N11 Mn1 N21 Mn2 -0.08(14) . . . . ?
N2 Mn1 N21 Mn2 -86.8(2) . . . . ?
N31 Mn2 N21 N22 -96.6(36) . . . . ?
N11 Mn2 N21 N22 -144.5(4) . . . . ?
N41 Mn2 N21 N22 36.2(4) . . . . ?
N4 Mn2 N21 N22 127.7(4) . . . . ?
N3 Mn2 N21 N22 -52.8(4) . . . . ?
N31 Mn2 N21 Mn1 48.0(37) . . . . ?
N11 Mn2 N21 Mn1 0.08(14) . . . . ?
N41 Mn2 N21 Mn1 -179.2(2) . . . . ?
N4 Mn2 N21 Mn1 -87.7(2) . . . . ?
N3 Mn2 N21 Mn1 91.7(2) . . . . ?
Mn1 N21 N22 N23 -97.3(1000) . . . . ?
Mn2 N21 N22 N23 37.3(1000) . . . . ?
N21 Mn2 N31 N32 114.2(36) . . . . ?
N11 Mn2 N31 N32 161.8(4) . . . . ?
N41 Mn2 N31 N32 -18.5(4) . . . . ?
N4 Mn2 N31 N32 -110.0(4) . . . . ?
N3 Mn2 N31 N32 70.4(4) . . . . ?
Mn2 N31 N32 N33 -169.8(136) . . . . ?
N31 N32 N33 Mn3 -143.4(135) . . . . ?
N51 Mn3 N33 N32 138.4(6) . . . . ?
N43 Mn3 N33 N32 -40.9(6) . . . . ?
N5 Mn3 N33 N32 48.9(6) . . . . ?
N61 Mn3 N33 N32 115.7(17) . . . . ?
N6 Mn3 N33 N32 -129.7(6) . . . . ?
N31 Mn2 N41 N42 13.9(5) . . . . ?
N21 Mn2 N41 N42 -164.4(5) . . . . ?
N11 Mn2 N41 N42 -167.7(5) . . . . ?
N4 Mn2 N41 N42 102.1(5) . . . . ?
N3 Mn2 N41 N42 -72.5(5) . . . . ?
Mn2 N41 N42 N43 -161.4(143) . . . . ?
N41 N42 N43 Mn3 140.7(144) . . . . ?
N33 Mn3 N43 N42 23.0(4) . . . . ?
N51 Mn3 N43 N42 12.0(28) . . . . ?
N5 Mn3 N43 N42 -67.1(4) . . . . ?
N61 Mn3 N43 N42 -155.0(4) . . . . ?
N6 Mn3 N43 N42 117.4(4) . . . . ?
N33 Mn3 N51 N52 163.4(5) . . . 1_565 ?
N43 Mn3 N51 N52 174.4(23) . . . 1_565 ?
N5 Mn3 N51 N52 -106.5(5) . . . 1_565 ?
N61 Mn3 N51 N52 -18.5(5) . . . 1_565 ?
N6 Mn3 N51 N52 69.1(5) . . . 1_565 ?
N51 N52 N53 Mn1 173.7(96) 1_545 . . . ?
N21 Mn1 N53 N52 167.7(10) . . . . ?
N63 Mn1 N53 N52 -3.6(5) . . . . ?
N1 Mn1 N53 N52 87.1(5) . . . . ?
N11 Mn1 N53 N52 176.9(4) . . . . ?
N2 Mn1 N53 N52 -95.7(5) . . . . ?
N33 Mn3 N61 N62 56.4(20) . . . . ?
N51 Mn3 N61 N62 33.7(5) . . . . ?
N43 Mn3 N61 N62 -147.1(5) . . . . ?
N5 Mn3 N61 N62 123.3(5) . . . . ?
N6 Mn3 N61 N62 -58.4(5) . . . . ?
Mn3 N61 N62 N63 129.4(119) . . . 1_565 ?
N21 Mn1 N63 N62 -158.6(5) . . . 1_545 ?
N53 Mn1 N63 N62 20.3(5) . . . 1_545 ?
N1 Mn1 N63 N62 -66.1(5) . . . 1_545 ?
N11 Mn1 N63 N62 -164.0(11) . . . 1_545 ?
N2 Mn1 N63 N62 106.5(5) . . . 1_545 ?
N21 Mn1 N1 C1 -112.6(3) . . . . ?
N63 Mn1 N1 C1 153.2(3) . . . . ?
N53 Mn1 N1 C1 60.1(3) . . . . ?
N11 Mn1 N1 C1 -33.2(3) . . . . ?
N2 Mn1 N1 C1 40.2(12) . . . . ?
N21 Mn1 N1 C5 70.4(4) . . . . ?
N63 Mn1 N1 C5 -23.7(4) . . . . ?
N53 Mn1 N1 C5 -116.8(4) . . . . ?
N11 Mn1 N1 C5 149.9(4) . . . . ?
N2 Mn1 N1 C5 -136.8(9) . . . . ?
C5 N1 C1 C2 -0.5(7) . . . . ?
Mn1 N1 C1 C2 -177.7(4) . . . . ?
N1 C1 C2 C3 0.4(7) . . . . ?
N1 C1 C2 C6 179.4(5) . . . . ?
C1 C2 C3 C4 -0.6(7) . . . . ?
C6 C2 C3 C4 -179.5(5) . . . . ?
C1 C2 C3 C7 179.3(5) . . . . ?
C6 C2 C3 C7 0.3(8) . . . . ?
C2 C3 C4 C5 0.9(8) . . . . ?
C7 C3 C4 C5 -178.9(5) . . . . ?
C1 N1 C5 C4 0.8(7) . . . . ?
Mn1 N1 C5 C4 177.9(4) . . . . ?
C3 C4 C5 N1 -1.1(8) . . . . ?
N21 Mn1 N2 C8 -35.3(4) . . . . ?
N63 Mn1 N2 C8 59.0(4) . . . . ?
N53 Mn1 N2 C8 152.0(4) . . . . ?
N1 Mn1 N2 C8 172.0(9) . . . . ?
N11 Mn1 N2 C8 -114.5(4) . . . . ?
N21 Mn1 N2 C12 142.4(4) . . . . ?
N63 Mn1 N2 C12 -123.3(4) . . . . ?
N53 Mn1 N2 C12 -30.3(4) . . . . ?
N1 Mn1 N2 C12 -10.3(12) . . . . ?
N11 Mn1 N2 C12 63.1(4) . . . . ?
C12 N2 C8 C9 1.9(7) . . . . ?
Mn1 N2 C8 C9 179.6(4) . . . . ?
N2 C8 C9 C10 -0.6(7) . . . . ?
N2 C8 C9 C13 178.9(5) . . . . ?
C8 C9 C10 C11 -1.3(7) . . . . ?
C13 C9 C10 C11 179.2(5) . . . . ?
C8 C9 C10 C14 177.9(5) . . . . ?
C13 C9 C10 C14 -1.5(8) . . . . ?
C9 C10 C11 C12 1.9(8) . . . . ?
C14 C10 C11 C12 -177.4(5) . . . . ?
C8 N2 C12 C11 -1.2(7) . . . . ?
Mn1 N2 C12 C11 -179.1(4) . . . . ?
C10 C11 C12 N2 -0.6(8) . . . . ?
N31 Mn2 N3 C19 -118.6(4) . . . . ?
N21 Mn2 N3 C19 63.0(4) . . . . ?
N11 Mn2 N3 C19 142.7(4) . . . . ?
N41 Mn2 N3 C19 -25.3(4) . . . . ?
N4 Mn2 N3 C19 -122.9(14) . . . . ?
N31 Mn2 N3 C15 61.4(3) . . . . ?
N21 Mn2 N3 C15 -117.0(3) . . . . ?
N11 Mn2 N3 C15 -37.3(3) . . . . ?
N41 Mn2 N3 C15 154.7(3) . . . . ?
N4 Mn2 N3 C15 57.1(15) . . . . ?
C19 N3 C15 C16 0.0(7) . . . . ?
Mn2 N3 C15 C16 -180.0(4) . . . . ?
N3 C15 C16 C17 1.2(7) . . . . ?
N3 C15 C16 C20 -179.1(4) . . . . ?
C15 C16 C17 C18 -1.8(7) . . . . ?
C20 C16 C17 C18 178.5(5) . . . . ?
C15 C16 C17 C21 176.8(5) . . . . ?
C20 C16 C17 C21 -2.9(8) . . . . ?
C16 C17 C18 C19 1.4(7) . . . . ?
C21 C17 C18 C19 -177.2(5) . . . . ?
C15 N3 C19 C18 -0.5(7) . . . . ?
Mn2 N3 C19 C18 179.5(4) . . . . ?
C17 C18 C19 N3 -0.2(8) . . . . ?
N31 Mn2 N4 C26 150.8(4) . . . . ?
N21 Mn2 N4 C26 -30.8(4) . . . . ?
N11 Mn2 N4 C26 -110.3(4) . . . . ?
N41 Mn2 N4 C26 57.7(4) . . . . ?
N3 Mn2 N4 C26 155.1(13) . . . . ?
N31 Mn2 N4 C22 -28.5(3) . . . . ?
N21 Mn2 N4 C22 149.9(3) . . . . ?
N11 Mn2 N4 C22 70.4(3) . . . . ?
N41 Mn2 N4 C22 -121.6(3) . . . . ?
N3 Mn2 N4 C22 -24.2(16) . . . . ?
C26 N4 C22 C23 0.2(7) . . . . ?
Mn2 N4 C22 C23 179.5(4) . . . . ?
N4 C22 C23 C24 0.1(7) . . . . ?
N4 C22 C23 C27 -178.5(5) . . . . ?
C22 C23 C24 C25 0.4(7) . . . . ?
C27 C23 C24 C25 179.0(5) . . . . ?
C22 C23 C24 C28 -178.7(5) . . . . ?
C27 C23 C24 C28 -0.2(8) . . . . ?
C23 C24 C25 C26 -1.2(7) . . . . ?
C28 C24 C25 C26 177.9(5) . . . . ?
C22 N4 C26 C25 -1.0(7) . . . . ?
Mn2 N4 C26 C25 179.6(3) . . . . ?
C24 C25 C26 N4 1.6(7) . . . . ?
N33 Mn3 N5 C29 127.1(4) . . . . ?
N51 Mn3 N5 C29 38.9(4) . . . . ?
N43 Mn3 N5 C29 -144.9(4) . . . . ?
N61 Mn3 N5 C29 -48.3(4) . . . . ?
N6 Mn3 N5 C29 -70.0(18) . . . . ?
N33 Mn3 N5 C33 -53.4(4) . . . . ?
N51 Mn3 N5 C33 -141.7(4) . . . . ?
N43 Mn3 N5 C33 34.6(4) . . . . ?
N61 Mn3 N5 C33 131.2(4) . . . . ?
N6 Mn3 N5 C33 109.5(17) . . . . ?
C33 N5 C29 C30 1.6(7) . . . . ?
Mn3 N5 C29 C30 -178.9(4) . . . . ?
N5 C29 C30 C31 -1.2(8) . . . . ?
N5 C29 C30 C34 179.7(5) . . . . ?
C29 C30 C31 C32 -0.2(8) . . . . ?
C34 C30 C31 C32 178.9(6) . . . . ?
C29 C30 C31 C35 -179.3(5) . . . . ?
C34 C30 C31 C35 -0.1(9) . . . . ?
C30 C31 C32 C33 1.0(8) . . . . ?
C35 C31 C32 C33 -179.9(5) . . . . ?
C29 N5 C33 C32 -0.7(7) . . . . ?
Mn3 N5 C33 C32 179.8(4) . . . . ?
C31 C32 C33 N5 -0.6(9) . . . . ?
N33 Mn3 N6 C40 -125.7(4) . . . . ?
N51 Mn3 N6 C40 -37.3(4) . . . . ?
N43 Mn3 N6 C40 146.4(4) . . . . ?
N5 Mn3 N6 C40 71.5(18) . . . . ?
N61 Mn3 N6 C40 49.7(4) . . . . ?
N33 Mn3 N6 C36 58.7(4) . . . . ?
N51 Mn3 N6 C36 147.1(4) . . . . ?
N43 Mn3 N6 C36 -29.2(4) . . . . ?
N5 Mn3 N6 C36 -104.1(17) . . . . ?
N61 Mn3 N6 C36 -125.9(4) . . . . ?
C40 N6 C36 C37 0.8(7) . . . . ?
Mn3 N6 C36 C37 176.6(4) . . . . ?
N6 C36 C37 C38 -2.0(8) . . . . ?
N6 C36 C37 C41 177.7(5) . . . . ?
C36 C37 C38 C39 2.1(7) . . . . ?
C41 C37 C38 C39 -177.6(5) . . . . ?
C36 C37 C38 C42 -179.3(5) . . . . ?
C41 C37 C38 C42 1.0(8) . . . . ?
C37 C38 C39 C40 -1.2(8) . . . . ?
C42 C38 C39 C40 -179.8(5) . . . . ?
C36 N6 C40 C39 0.2(8) . . . . ?
Mn3 N6 C40 C39 -175.7(4) . . . . ?
C38 C39 C40 N6 0.0(9) . . . . ?
